data_4101743
loop_
_publ_author_name
'Nieto-Oberhuber, Cristina'
'P\'erez-Gal\'an, Patricia'
'Herrero-G\'omez, Elena'
'Lauterbach, Thorsten'
'Rodr\'iguez, Cristina'
'L\'opez, Salom\'e'
'Bour, Christophe'
'Rosell\'on, Antonio'
'C\'ardenas, Diego J.'
'Echavarren, Antonio M.'

_publ_section_title
;
 Gold(I)-Catalyzed Intramolecular [4+2] Cycloadditions of Arylalkynes or
 1,3-Enynes with Alkenes:&#x00A0; Scope and Mechanism
;
_journal_issue 1
_journal_name_full 'Journal of the American Chemical Society'
_journal_page_first 269
_journal_page_last 279
_journal_paper_doi 10.1021/ja075794x
_journal_volume 130
_journal_year 2008
_chemical_formula_sum 'C25 H26 O4'
_chemical_formula_weight 390.46
_space_group_IT_number 4
_symmetry_cell_setting monoclinic
_symmetry_space_group_name_Hall 'P 2yb'
_symmetry_space_group_name_H-M 'P 1 21 1'
_atom_sites_solution_hydrogens geom
_atom_sites_solution_primary direct
_atom_sites_solution_secondary difmap
_audit_creation_method SHELXL-97
_cell_angle_alpha 90.00
_cell_angle_beta 112.992(3)
_cell_angle_gamma 90.00
_cell_formula_units_Z 2
_cell_length_a 12.9697(14)
_cell_length_b 6.1221(7)
_cell_length_c 14.1396(15)
_cell_measurement_reflns_used 5623
_cell_measurement_temperature 100(2)
_cell_measurement_theta_max 39.18
_cell_measurement_theta_min 2.92
_cell_volume 1033.5(2)
_computing_cell_refinement 'Bruker-Nonius Apex v1.0-22 2002'
_computing_data_collection 'Bruker-Nonius Apex v1.0-22 2002'
_computing_data_reduction 'SAINT+ Version 7.06A Bruker-Nonius, 2004'
_computing_molecular_graphics 'Shelxtl Version 6.12 (Sheldrick, 2001)'
_computing_publication_material 'Shelxtl Version 6.12 (Sheldrick, 2001)'
_computing_structure_refinement 'Shelxtl Version 6.12 (Sheldrick, 2001)'
_computing_structure_solution 'Shelxtl Version 6.12 (Sheldrick, 2001)'
_diffrn_ambient_temperature 100(2)
_diffrn_detector_area_resol_mean 512
_diffrn_detector_type '4K CCD area detector APEX II'
_diffrn_measured_fraction_theta_full 0.957
_diffrn_measured_fraction_theta_max 0.957
_diffrn_measurement_device_type 'Kappa 4-axis goniometer bruker-nonius'
_diffrn_measurement_method
;
 Fullsphere data collection, phi and omega scans
;
_diffrn_measurement_specimen_support 'magnetic support whith 10 micron nylon fiber cryoloop'
_diffrn_radiation_monochromator 'Multilayer Montel 200 mirrors'
_diffrn_radiation_type MoK\a
_diffrn_radiation_wavelength 0.71073
_diffrn_reflns_av_R_equivalents 0.0369
_diffrn_reflns_av_sigmaI/netI 0.0457
_diffrn_reflns_limit_h_max 21
_diffrn_reflns_limit_h_min -22
_diffrn_reflns_limit_k_max 10
_diffrn_reflns_limit_k_min -7
_diffrn_reflns_limit_l_max 25
_diffrn_reflns_limit_l_min -23
_diffrn_reflns_number 21285
_diffrn_reflns_theta_full 39.72
_diffrn_reflns_theta_max 39.72
_diffrn_reflns_theta_min 2.92
_diffrn_source 'rotating anode X-ray tube'
_diffrn_source_current 90
_diffrn_source_power 50
_diffrn_source_size '3 mm x 0.3 mm fine focus'
_diffrn_source_type 'Bruker-Nonius FR 591'
_exptl_absorpt_coefficient_mu 0.084
_exptl_absorpt_correction_T_max 1.000000
_exptl_absorpt_correction_T_min 0.978811
_exptl_absorpt_correction_type empirical
_exptl_absorpt_process_details
; 
 SADABS Version 2.1 2003 Bruker-Nonius
 Blessing, Acta Cryst. (1995) A51 33-38
;
_exptl_crystal_colour translucent
_exptl_crystal_density_diffrn 1.255
_exptl_crystal_density_method 'not measured'
_exptl_crystal_description Plate
_exptl_crystal_F_000 416
_exptl_crystal_size_max 0.20
_exptl_crystal_size_mid 0.10
_exptl_crystal_size_min 0.02
_refine_diff_density_max 0.506
_refine_diff_density_min -0.209
_refine_diff_density_rms 0.059
_refine_ls_abs_structure_details 'Flack H D (1983), Acta Cryst. A39, 876-881'
_refine_ls_abs_structure_Flack 0.3(5)
_refine_ls_extinction_method none
_refine_ls_goodness_of_fit_ref 1.059
_refine_ls_hydrogen_treatment noref
_refine_ls_matrix_type full
_refine_ls_number_parameters 347
_refine_ls_number_reflns 9768
_refine_ls_number_restraints 1
_refine_ls_restrained_S_all 1.059
_refine_ls_R_factor_all 0.0422
_refine_ls_R_factor_gt 0.0389
_refine_ls_shift/su_max 0.001
_refine_ls_shift/su_mean 0.000
_refine_ls_structure_factor_coef Fsqd
_refine_ls_weighting_details 'calc w=1/[\s^2^(Fo^2^)+(0.0679P)^2^+0.0273P] where P=(Fo^2^+2Fc^2^)/3'
_refine_ls_weighting_scheme calc
_refine_ls_wR_factor_gt 0.1051
_refine_ls_wR_factor_ref 0.1083
_reflns_number_gt 9151
_reflns_number_total 9768
_reflns_threshold_expression >2sigma(I)
_cod_data_source_file ja075794xsi20070809_093227.cif
_cod_data_source_block cno-854_0m
_cod_depositor_comments
;
The following automatic conversions were performed:

'_symmetry_cell_setting' value 'Monoclinic' changed to 'monoclinic'
according to the built-in table from CIF Core dictionary named
'cif_core.dic' version 2.4.1 from 2010-06-29.

Automatic conversion script
Id: cif_fix_values 1673 2011-04-08 12:14:43Z adriana 

The following automatic conversions were performed:

data name '_diffrn_measurement_specimen_suppport' was replaced with
'_diffrn_measurement_specimen_support' as specified in the
replacement file 'data/replacement-values/replacement_tags.lst'.

Automatic conversion script
Id: cif_correct_tags 9268 2022-04-12 08:56:07Z antanas 
;
_cod_original_sg_symbol_H-M P2(1)
_cod_database_code 4101743

loop_
_symmetry_equiv_pos_as_xyz
'x, y, z'
'-x, y+1/2, -z'

loop_
_atom_site_label
_atom_site_type_symbol
_atom_site_fract_x
_atom_site_fract_y
_atom_site_fract_z
_atom_site_U_iso_or_equiv
_atom_site_adp_type
_atom_site_occupancy
_atom_site_symmetry_multiplicity
_atom_site_calc_flag
_atom_site_refinement_flags
_atom_site_disorder_assembly
_atom_site_disorder_group
C1 C 0.57315(5) 1.14188(13) 0.27911(5) 0.01500(11) Uani 1 1 d . . .
O1 O 0.69909(7) 1.40960(13) 0.39350(5) 0.02726(13) Uani 1 1 d . . .
C2 C 0.59178(6) 1.25591(13) 0.18917(5) 0.01599(11) Uani 1 1 d . . .
H2A H 0.5287(11) 1.205(3) 0.1264(9) 0.014(3) Uiso 1 1 d . . .
H2B H 0.5847(16) 1.409(4) 0.1914(14) 0.041(5) Uiso 1 1 d . . .
O2 O 0.59654(6) 1.19023(16) 0.45115(5) 0.02765(15) Uani 1 1 d . . .
C3 C 0.70431(5) 1.16834(11) 0.19338(5) 0.01254(10) Uani 1 1 d . . .
H3 H 0.7647 1.2663 0.2395 0.015 Uiso 1 1 calc R . .
O3 O 0.39179(6) 0.96804(17) 0.23861(6) 0.03027(16) Uani 1 1 d . . .
C4 C 0.71886(5) 1.14963(11) 0.09044(4) 0.01230(9) Uani 1 1 d . . .
O4 O 0.40895(6) 1.33517(15) 0.25222(6) 0.02934(15) Uani 1 1 d . . .
C5 C 0.83104(5) 1.03438(12) 0.11342(5) 0.01274(10) Uani 1 1 d . . .
C6 C 0.89287(6) 1.07732(13) 0.05390(5) 0.01632(11) Uani 1 1 d . . .
H6 H 0.8655(13) 1.169(3) 0.0009(11) 0.023(3) Uiso 1 1 d . . .
C7 C 0.99371(7) 0.97116(15) 0.07226(6) 0.01960(13) Uani 1 1 d . . .
H7 H 1.0363(12) 1.003(3) 0.0315(11) 0.020(3) Uiso 1 1 d . . .
C8 C 1.03399(6) 0.81874(15) 0.15135(6) 0.01840(12) Uani 1 1 d . . .
H8 H 1.1033 0.7475 0.1645 0.022 Uiso 1 1 calc R . .
C9 C 0.97341(5) 0.76924(12) 0.21176(5) 0.01419(10) Uani 1 1 d . . .
C10 C 0.87028(5) 0.87475(12) 0.19196(5) 0.01246(10) Uani 1 1 d . . .
C11 C 0.79917(5) 0.81278(12) 0.24730(5) 0.01286(10) Uani 1 1 d . . .
H11 H 0.8136(11) 0.678(3) 0.2830(10) 0.020(3) Uiso 1 1 d . . .
C12 C 0.71721(5) 0.94844(11) 0.24536(5) 0.01242(10) Uani 1 1 d . . .
C13 C 0.62720(6) 0.91349(13) 0.28632(6) 0.01580(11) Uani 1 1 d . . .
H13A H 0.6536(13) 0.862(3) 0.3512(12) 0.033(4) Uiso 1 1 d . . .
H13B H 0.5700(13) 0.820(3) 0.2434(11) 0.028(4) Uiso 1 1 d . . .
C14 C 0.71546(6) 1.37884(13) 0.04534(6) 0.01764(12) Uani 1 1 d . . .
H14A H 0.7818 1.4612 0.0890 0.026 Uiso 1 1 calc R . .
H14B H 0.6478 1.4551 0.0423 0.026 Uiso 1 1 calc R . .
H14C H 0.7146 1.3666 -0.0241 0.026 Uiso 1 1 calc R . .
C15 C 0.62651(6) 1.00926(14) 0.01156(5) 0.01730(12) Uani 1 1 d . . .
H15B H 0.6432(12) 0.982(3) -0.0473(12) 0.024(3) Uiso 1 1 d . . .
H15C H 0.6280(16) 0.856(4) 0.0381(14) 0.042(5) Uiso 1 1 d . . .
H15A H 0.5552(14) 1.075(3) -0.0098(13) 0.031(4) Uiso 1 1 d . . .
C16 C 1.02224(5) 0.61125(12) 0.29760(5) 0.01414(10) Uani 1 1 d . . .
C17 C 1.05354(6) 0.40199(13) 0.27945(6) 0.01754(12) Uani 1 1 d . . .
H17 H 1.0383(11) 0.358(3) 0.2103(10) 0.020(3) Uiso 1 1 d . . .
C18 C 1.10377(7) 0.25693(15) 0.36071(7) 0.02046(13) Uani 1 1 d . . .
H18 H 1.1188(18) 0.111(4) 0.3404(16) 0.051(6) Uiso 1 1 d . . .
C19 C 1.12422(7) 0.31985(16) 0.46117(6) 0.02101(13) Uani 1 1 d . . .
H19 H 1.1618(15) 0.220(4) 0.5165(13) 0.037(4) Uiso 1 1 d . . .
C20 C 1.09377(7) 0.52809(15) 0.48000(6) 0.01965(13) Uani 1 1 d . . .
H20 H 1.1034(13) 0.578(3) 0.5496(12) 0.024(3) Uiso 1 1 d . . .
C21 C 1.04261(6) 0.67285(13) 0.39876(5) 0.01656(11) Uani 1 1 d . . .
H21 H 1.0259(11) 0.821(3) 0.4113(10) 0.020(3) Uiso 1 1 d . . .
C22 C 0.63091(7) 1.26670(14) 0.37948(5) 0.01880(12) Uani 1 1 d . . .
C23 C 0.64521(11) 1.2966(3) 0.55066(8) 0.0397(3) Uani 1 1 d . . .
H23A H 0.6057(16) 1.257(4) 0.5902(14) 0.046(5) Uiso 1 1 d . . .
H23B H 0.7273(14) 1.265(3) 0.5869(13) 0.033(4) Uiso 1 1 d . . .
H23C H 0.6303(19) 1.439(5) 0.5455(17) 0.056(6) Uiso 1 1 d . . .
C24 C 0.44821(6) 1.13085(17) 0.25539(5) 0.02009(14) Uani 1 1 d . . .
C25 C 0.29105(10) 1.3542(3) 0.22914(12) 0.0461(4) Uani 1 1 d . . .
H25C H 0.2563(17) 1.292(4) 0.1647(16) 0.047(5) Uiso 1 1 d . . .
H25A H 0.2716(17) 1.277(4) 0.2748(16) 0.047(5) Uiso 1 1 d . . .
H25B H 0.279(2) 1.531(5) 0.2246(18) 0.063(7) Uiso 1 1 d . . .

loop_
_atom_site_aniso_label
_atom_site_aniso_U_11
_atom_site_aniso_U_22
_atom_site_aniso_U_33
_atom_site_aniso_U_23
_atom_site_aniso_U_13
_atom_site_aniso_U_12
C1 0.0132(2) 0.0176(3) 0.0146(2) 0.0005(2) 0.00591(17) 0.0040(2)
O1 0.0329(3) 0.0211(3) 0.0252(3) -0.0042(2) 0.0084(2) -0.0036(2)
C2 0.0162(2) 0.0169(3) 0.0162(2) 0.0029(2) 0.00765(19) 0.0058(2)
O2 0.0281(3) 0.0408(4) 0.0162(2) -0.0029(2) 0.0110(2) -0.0007(3)
C3 0.0126(2) 0.0117(2) 0.0133(2) 0.00017(18) 0.00501(16) 0.00171(17)
O3 0.0168(2) 0.0413(4) 0.0338(3) 0.0032(3) 0.0111(2) -0.0022(3)
C4 0.0119(2) 0.0117(2) 0.01226(19) 0.00021(18) 0.00366(16) 0.00046(17)
O4 0.0216(3) 0.0377(4) 0.0320(3) 0.0069(3) 0.0141(2) 0.0166(3)
C5 0.0125(2) 0.0133(3) 0.0122(2) 0.00007(18) 0.00459(17) 0.00069(18)
C6 0.0167(3) 0.0188(3) 0.0154(2) 0.0024(2) 0.0084(2) 0.0024(2)
C7 0.0191(3) 0.0245(4) 0.0191(3) 0.0038(3) 0.0118(2) 0.0051(2)
C8 0.0170(3) 0.0230(3) 0.0182(2) 0.0025(2) 0.0102(2) 0.0058(2)
C9 0.0133(2) 0.0162(3) 0.0136(2) 0.0006(2) 0.00592(17) 0.00345(19)
C10 0.0121(2) 0.0128(2) 0.0126(2) -0.00019(18) 0.00506(16) 0.00150(17)
C11 0.0131(2) 0.0124(2) 0.0136(2) 0.00066(18) 0.00564(17) 0.00158(18)
C12 0.0120(2) 0.0124(2) 0.0129(2) 0.00053(18) 0.00485(17) 0.00135(17)
C13 0.0149(2) 0.0153(3) 0.0196(2) 0.0015(2) 0.00937(19) 0.0016(2)
C14 0.0197(3) 0.0142(3) 0.0201(3) 0.0044(2) 0.0089(2) 0.0025(2)
C15 0.0147(2) 0.0194(3) 0.0150(2) -0.0028(2) 0.00280(19) -0.0013(2)
C16 0.0120(2) 0.0151(3) 0.0151(2) 0.00074(19) 0.00506(17) 0.00269(18)
C17 0.0164(3) 0.0155(3) 0.0206(3) -0.0006(2) 0.0070(2) 0.0030(2)
C18 0.0188(3) 0.0152(3) 0.0278(3) 0.0034(3) 0.0096(2) 0.0039(2)
C19 0.0173(3) 0.0209(3) 0.0235(3) 0.0077(3) 0.0065(2) 0.0024(2)
C20 0.0191(3) 0.0217(3) 0.0167(2) 0.0038(2) 0.0054(2) 0.0007(2)
C21 0.0176(3) 0.0168(3) 0.0154(2) 0.0010(2) 0.00667(19) 0.0019(2)
C22 0.0203(3) 0.0191(3) 0.0167(2) -0.0006(2) 0.0070(2) 0.0054(2)
C23 0.0412(5) 0.0589(9) 0.0190(3) -0.0112(4) 0.0116(3) 0.0010(5)
C24 0.0144(2) 0.0308(4) 0.0171(2) 0.0038(3) 0.0083(2) 0.0061(2)
C25 0.0245(4) 0.0711(11) 0.0490(6) 0.0181(7) 0.0212(4) 0.0258(6)

loop_
_atom_type_symbol
_atom_type_description
_atom_type_scat_dispersion_real
_atom_type_scat_dispersion_imag
_atom_type_scat_source
C C 0.0033 0.0016 'International Tables Vol C Tables 4.2.6.8 and 6.1.1.4'
H H 0.0000 0.0000 'International Tables Vol C Tables 4.2.6.8 and 6.1.1.4'
O O 0.0106 0.0060 'International Tables Vol C Tables 4.2.6.8 and 6.1.1.4'

loop_
_geom_angle_atom_site_label_1
_geom_angle_atom_site_label_2
_geom_angle_atom_site_label_3
_geom_angle
_geom_angle_site_symmetry_1
_geom_angle_site_symmetry_3
_geom_angle_publ_flag
C24 C1 C22 108.70(6) . . ?
C24 C1 C13 112.93(7) . . ?
C22 C1 C13 110.21(6) . . ?
C24 C1 C2 109.44(5) . . ?
C22 C1 C2 111.12(7) . . ?
C13 C1 C2 104.41(6) . . ?
C3 C2 C1 105.16(5) . . ?
C22 O2 C23 115.39(10) . . ?
C12 C3 C2 104.66(6) . . ?
C12 C3 C4 111.19(5) . . ?
C2 C3 C4 117.02(5) . . ?
C5 C4 C14 112.32(6) . . ?
C5 C4 C15 107.57(6) . . ?
C14 C4 C15 108.74(5) . . ?
C5 C4 C3 106.84(5) . . ?
C14 C4 C3 109.25(6) . . ?
C15 C4 C3 112.16(6) . . ?
C24 O4 C25 115.99(11) . . ?
C6 C5 C10 119.19(6) . . ?
C6 C5 C4 120.44(6) . . ?
C10 C5 C4 120.29(6) . . ?
C7 C6 C5 121.28(7) . . ?
C6 C7 C8 119.57(7) . . ?
C7 C8 C9 120.73(7) . . ?
C8 C9 C10 119.59(6) . . ?
C8 C9 C16 118.50(6) . . ?
C10 C9 C16 121.89(6) . . ?
C9 C10 C5 119.58(6) . . ?
C9 C10 C11 121.21(6) . . ?
C5 C10 C11 119.10(6) . . ?
C12 C11 C10 119.04(6) . . ?
C11 C12 C13 129.13(7) . . ?
C11 C12 C3 119.86(6) . . ?
C13 C12 C3 110.98(6) . . ?
C12 C13 C1 104.18(6) . . ?
C17 C16 C21 118.80(6) . . ?
C17 C16 C9 120.55(6) . . ?
C21 C16 C9 120.58(6) . . ?
C18 C17 C16 120.52(7) . . ?
C19 C18 C17 120.32(8) . . ?
C20 C19 C18 119.56(7) . . ?
C19 C20 C21 120.23(7) . . ?
C20 C21 C16 120.56(7) . . ?
O1 C22 O2 124.67(8) . . ?
O1 C22 C1 125.39(7) . . ?
O2 C22 C1 109.92(8) . . ?
O3 C24 O4 124.78(7) . . ?
O3 C24 C1 126.36(8) . . ?
O4 C24 C1 108.82(8) . . ?

loop_
_geom_bond_atom_site_label_1
_geom_bond_atom_site_label_2
_geom_bond_distance
_geom_bond_site_symmetry_2
_geom_bond_publ_flag
C1 C24 1.5226(10) . ?
C1 C22 1.5260(10) . ?
C1 C13 1.5496(11) . ?
C1 C2 1.5501(10) . ?
O1 C22 1.2040(12) . ?
C2 C3 1.5341(9) . ?
O2 C22 1.3408(11) . ?
O2 C23 1.4520(13) . ?
C3 C12 1.5115(10) . ?
C3 C4 1.5434(9) . ?
O3 C24 1.2040(13) . ?
C4 C5 1.5332(9) . ?
C4 C14 1.5348(10) . ?
C4 C15 1.5406(9) . ?
O4 C24 1.3447(12) . ?
O4 C25 1.4382(13) . ?
C5 C6 1.3956(10) . ?
C5 C10 1.4163(9) . ?
C6 C7 1.3911(11) . ?
C7 C8 1.3921(11) . ?
C8 C9 1.4010(10) . ?
C9 C10 1.4115(9) . ?
C9 C16 1.4864(10) . ?
C10 C11 1.4732(10) . ?
C11 C12 1.3408(10) . ?
C12 C13 1.5074(10) . ?
C16 C17 1.3975(11) . ?
C16 C21 1.4010(10) . ?
C17 C18 1.3958(11) . ?
C18 C19 1.3936(13) . ?
C19 C20 1.3908(14) . ?
C20 C21 1.3964(11) . ?

loop_
_geom_torsion_atom_site_label_1
_geom_torsion_atom_site_label_2
_geom_torsion_atom_site_label_3
_geom_torsion_atom_site_label_4
_geom_torsion
_geom_torsion_site_symmetry_1
_geom_torsion_site_symmetry_2
_geom_torsion_site_symmetry_3
_geom_torsion_site_symmetry_4
_geom_torsion_publ_flag
C24 C1 C2 C3 -154.36(7) . . . . ?
C22 C1 C2 C3 85.59(7) . . . . ?
C13 C1 C2 C3 -33.21(7) . . . . ?
C1 C2 C3 C12 25.45(7) . . . . ?
C1 C2 C3 C4 149.01(6) . . . . ?
C12 C3 C4 C5 -53.30(7) . . . . ?
C2 C3 C4 C5 -173.46(6) . . . . ?
C12 C3 C4 C14 -175.03(5) . . . . ?
C2 C3 C4 C14 64.81(8) . . . . ?
C12 C3 C4 C15 64.33(7) . . . . ?
C2 C3 C4 C15 -55.83(8) . . . . ?
C14 C4 C5 C6 -30.80(9) . . . . ?
C15 C4 C5 C6 88.81(8) . . . . ?
C3 C4 C5 C6 -150.57(6) . . . . ?
C14 C4 C5 C10 152.47(6) . . . . ?
C15 C4 C5 C10 -87.92(7) . . . . ?
C3 C4 C5 C10 32.69(8) . . . . ?
C10 C5 C6 C7 -1.92(11) . . . . ?
C4 C5 C6 C7 -178.70(7) . . . . ?
C5 C6 C7 C8 0.10(13) . . . . ?
C6 C7 C8 C9 0.80(13) . . . . ?
C7 C8 C9 C10 0.17(12) . . . . ?
C7 C8 C9 C16 -177.82(7) . . . . ?
C8 C9 C10 C5 -2.00(10) . . . . ?
C16 C9 C10 C5 175.92(6) . . . . ?
C8 C9 C10 C11 174.31(7) . . . . ?
C16 C9 C10 C11 -7.77(10) . . . . ?
C6 C5 C10 C9 2.86(10) . . . . ?
C4 C5 C10 C9 179.63(6) . . . . ?
C6 C5 C10 C11 -173.53(6) . . . . ?
C4 C5 C10 C11 3.24(9) . . . . ?
C9 C10 C11 C12 163.87(6) . . . . ?
C5 C10 C11 C12 -19.80(9) . . . . ?
C10 C11 C12 C13 173.39(6) . . . . ?
C10 C11 C12 C3 -4.37(9) . . . . ?
C2 C3 C12 C11 169.89(6) . . . . ?
C4 C3 C12 C11 42.65(8) . . . . ?
C2 C3 C12 C13 -8.25(7) . . . . ?
C4 C3 C12 C13 -135.48(6) . . . . ?
C11 C12 C13 C1 169.86(7) . . . . ?
C3 C12 C13 C1 -12.22(7) . . . . ?
C24 C1 C13 C12 146.38(6) . . . . ?
C22 C1 C13 C12 -91.83(7) . . . . ?
C2 C1 C13 C12 27.57(7) . . . . ?
C8 C9 C16 C17 -55.54(10) . . . . ?
C10 C9 C16 C17 126.53(7) . . . . ?
C8 C9 C16 C21 121.43(8) . . . . ?
C10 C9 C16 C21 -56.51(10) . . . . ?
C21 C16 C17 C18 0.24(11) . . . . ?
C9 C16 C17 C18 177.25(7) . . . . ?
C16 C17 C18 C19 -0.55(12) . . . . ?
C17 C18 C19 C20 0.29(12) . . . . ?
C18 C19 C20 C21 0.28(12) . . . . ?
C19 C20 C21 C16 -0.59(12) . . . . ?
C17 C16 C21 C20 0.32(11) . . . . ?
C9 C16 C21 C20 -176.69(7) . . . . ?
C23 O2 C22 O1 1.71(14) . . . . ?
C23 O2 C22 C1 -179.75(9) . . . . ?
C24 C1 C22 O1 -133.63(9) . . . . ?
C13 C1 C22 O1 102.10(10) . . . . ?
C2 C1 C22 O1 -13.14(11) . . . . ?
C24 C1 C22 O2 47.84(9) . . . . ?
C13 C1 C22 O2 -76.42(8) . . . . ?
C2 C1 C22 O2 168.33(6) . . . . ?
C25 O4 C24 O3 1.45(13) . . . . ?
C25 O4 C24 C1 179.20(8) . . . . ?
C22 C1 C24 O3 -125.91(9) . . . . ?
C13 C1 C24 O3 -3.28(11) . . . . ?
C2 C1 C24 O3 112.57(9) . . . . ?
C22 C1 C24 O4 56.38(8) . . . . ?
C13 C1 C24 O4 179.02(6) . . . . ?
C2 C1 C24 O4 -65.14(8) . . . . ?

loop_
_cod_related_entry_id
_cod_related_entry_database
_cod_related_entry_code
1 ChemSpider 30660063
